data_4340195
loop_
_publ_author_name
'Margraf, G\"unter'
'Kretz, Tonia'
'Fabrizi de Biani, Fabrizia'
'Laschi, Franco'
'Losi, Serena'
'Zanello, Piero'
'Bats, Jan W.'
'Wolf, Bernd'
'Removi\'c-Langer, Katarina'
'Lang, Michael'
'Prokofiev, Andrei'
'Assmus, Wolf'
'Lerner, Hans-Wolfram'
'Wagner, Matthias'

_publ_section_title
;
 Mono-, di-, and oligonuclear complexes of Cu(II) ions and p-hydroquinone
 ligands: syntheses, electrochemical properties, and magnetic behavior.
;
_journal_issue 3
_journal_name_full 'Inorganic chemistry'
_journal_page_first 1277
_journal_page_last 1288
_journal_paper_doi 10.1021/ic051016z
_journal_volume 45
_journal_year 2006
_chemical_formula_sum 'C42 H70 N2 Ni O4 Si2'
_chemical_formula_weight 781.89
_chemical_name_systematic
; 
 ? 
;
_space_group_IT_number 15
_symmetry_cell_setting monoclinic
_symmetry_space_group_name_Hall '-C 2yc'
_symmetry_space_group_name_H-M 'C 1 2/c 1'
_atom_sites_solution_hydrogens geom
_atom_sites_solution_primary direct
_atom_sites_solution_secondary difmap
_audit_creation_method SHELXL-97
_cell_angle_alpha 90.00
_cell_angle_beta 90.953(7)
_cell_angle_gamma 90.00
_cell_formula_units_Z 4
_cell_length_a 42.822(5)
_cell_length_b 13.0594(16)
_cell_length_c 7.8033(8)
_cell_measurement_reflns_used 210
_cell_measurement_temperature 146(2)
_cell_measurement_theta_max 26
_cell_measurement_theta_min 3
_cell_volume 4363.2(9)
_computing_cell_refinement 'SMART (Siemens, 1995)'
_computing_data_collection 'SMART (Siemens, 1995)'
_computing_data_reduction 'SAINT (Siemens, 1995)'
_computing_publication_material 'SHELXL-97 (Sheldrick, 1997)'
_computing_structure_refinement 'SHELXL-97 (Sheldrick, 1997)'
_computing_structure_solution 'SHELXS-96 (Sheldrick, 1996)'
_diffrn_ambient_temperature 146(2)
_diffrn_measured_fraction_theta_full 0.894
_diffrn_measured_fraction_theta_max 0.894
_diffrn_measurement_device_type SIEMENS_SMART_CCD
_diffrn_measurement_method \w
_diffrn_radiation_monochromator graphite
_diffrn_radiation_source 'normal-focus sealed tube'
_diffrn_radiation_type MoK\a
_diffrn_radiation_wavelength 0.71073
_diffrn_reflns_av_R_equivalents 0.1274
_diffrn_reflns_av_sigmaI/netI 0.0895
_diffrn_reflns_limit_h_max 55
_diffrn_reflns_limit_h_min -52
_diffrn_reflns_limit_k_max 16
_diffrn_reflns_limit_k_min -17
_diffrn_reflns_limit_l_max 10
_diffrn_reflns_limit_l_min -9
_diffrn_reflns_number 18461
_diffrn_reflns_theta_full 28.17
_diffrn_reflns_theta_max 28.17
_diffrn_reflns_theta_min 1.63
_diffrn_standards_decay_% 0.0
_diffrn_standards_interval_time 1200
_diffrn_standards_number 339
_exptl_absorpt_coefficient_mu 0.540
_exptl_absorpt_correction_T_max 0.9843
_exptl_absorpt_correction_T_min 0.8605
_exptl_absorpt_correction_type 'numerical, SHELXTL (Sheldrick, 1996)'
_exptl_crystal_colour brown
_exptl_crystal_density_diffrn 1.190
_exptl_crystal_density_method 'not measured'
_exptl_crystal_description rod
_exptl_crystal_F_000 1696
_exptl_crystal_size_max 0.50
_exptl_crystal_size_mid 0.16
_exptl_crystal_size_min 0.03
_refine_diff_density_max 0.879
_refine_diff_density_min -0.557
_refine_diff_density_rms 0.095
_refine_ls_extinction_method none
_refine_ls_goodness_of_fit_ref 1.290
_refine_ls_hydrogen_treatment mixed
_refine_ls_matrix_type full
_refine_ls_number_parameters 231
_refine_ls_number_reflns 4801
_refine_ls_number_restraints 0
_refine_ls_restrained_S_all 1.290
_refine_ls_R_factor_all 0.1071
_refine_ls_R_factor_gt 0.0707
_refine_ls_shift/su_max 0.000
_refine_ls_shift/su_mean 0.000
_refine_ls_structure_factor_coef Fsqd
_refine_ls_weighting_details 'calc w=1/[\s^2^(Fo^2^)+(0.03P)^2^+10.0P] where P=(Fo^2^+2Fc^2^)/3'
_refine_ls_weighting_scheme calc
_refine_ls_wR_factor_gt 0.1353
_refine_ls_wR_factor_ref 0.1515
_reflns_number_gt 3556
_reflns_number_total 4801
_reflns_threshold_expression I>2sigma(I)
_cod_data_source_file ic051016zsi20050622_041156.cif
_cod_data_source_block margraf7,_2SiNi
_cod_original_cell_volume 4363.2(8)
_cod_original_sg_symbol_H-M 'C 2/c'
_cod_database_code 4340195

loop_
_symmetry_equiv_pos_as_xyz
'x, y, z'
'-x, y, -z+1/2'
'x+1/2, y+1/2, z'
'-x+1/2, y+1/2, -z+1/2'
'-x, -y, -z'
'x, -y, z-1/2'
'-x+1/2, -y+1/2, -z'
'x+1/2, -y+1/2, z-1/2'

loop_
_atom_site_label
_atom_site_type_symbol
_atom_site_fract_x
_atom_site_fract_y
_atom_site_fract_z
_atom_site_U_iso_or_equiv
_atom_site_adp_type
_atom_site_occupancy
_atom_site_symmetry_multiplicity
_atom_site_calc_flag
_atom_site_refinement_flags
Ni Ni 0.0000 0.05464(4) 0.2500 0.01535(17) Uani 1 2 d S
Si Si 0.17282(2) 0.21613(8) 0.66445(14) 0.0246(3) Uani 1 1 d .
O1 O 0.02781(5) 0.15875(16) 0.3010(3) 0.0190(5) Uani 1 1 d .
N N 0.02625(6) -0.0475(2) 0.3271(4) 0.0174(6) Uani 1 1 d .
C8 C 0.05661(7) 0.1522(2) 0.3649(4) 0.0179(7) Uani 1 1 d .
O2 O 0.14776(5) 0.13693(19) 0.5709(4) 0.0313(7) Uani 1 1 d .
C3 C 0.06975(7) 0.0587(3) 0.4197(5) 0.0191(7) Uani 1 1 d .
C4 C 0.10022(8) 0.0559(3) 0.4939(5) 0.0240(8) Uani 1 1 d .
H4 H 0.1086 -0.0071 0.5346 0.029 Uiso 1 1 calc R
C2 C 0.05347(7) -0.0365(2) 0.4005(5) 0.0199(7) Uani 1 1 d .
H2 H 0.0634 -0.0962 0.4449 0.024 Uiso 1 1 calc R
C5 C 0.11748(8) 0.1429(3) 0.5070(5) 0.0233(8) Uani 1 1 d .
C7 C 0.07491(7) 0.2436(2) 0.3785(5) 0.0189(7) Uani 1 1 d .
C9 C 0.06211(8) 0.3469(3) 0.3163(5) 0.0227(8) Uani 1 1 d .
C6 C 0.10482(8) 0.2357(3) 0.4477(5) 0.0227(8) Uani 1 1 d .
H6 H 0.1173 0.2957 0.4554 0.027 Uiso 1 1 calc R
C1 C 0.01197(8) -0.1508(2) 0.3220(5) 0.0207(8) Uani 1 1 d .
H1A H 0.0019 -0.1662 0.4323 0.025 Uiso 1 1 calc R
H1B H 0.0281 -0.2034 0.3013 0.025 Uiso 1 1 calc R
C10 C 0.08611(9) 0.4336(3) 0.3380(5) 0.0292(9) Uani 1 1 d .
H10A H 0.1049 0.4172 0.2732 0.044 Uiso 1 1 calc R
H10B H 0.0917 0.4412 0.4597 0.044 Uiso 1 1 calc R
H10C H 0.0771 0.4978 0.2951 0.044 Uiso 1 1 calc R
C15 C 0.19748(10) 0.0178(3) 0.7524(6) 0.0367(10) Uani 1 1 d .
H15A H 0.2163 -0.0225 0.7783 0.055 Uiso 1 1 calc R
H15B H 0.1868 -0.0106 0.6510 0.055 Uiso 1 1 calc R
H15C H 0.1835 0.0155 0.8503 0.055 Uiso 1 1 calc R
C13 C 0.20674(8) 0.1292(3) 0.7172(5) 0.0298(9) Uani 1 1 d .
H13 H 0.2202 0.1281 0.6138 0.036 Uiso 1 1 calc R
C14 C 0.22745(10) 0.1681(4) 0.8675(6) 0.0458(12) Uani 1 1 d .
H14A H 0.2446 0.1196 0.8885 0.069 Uiso 1 1 calc R
H14B H 0.2149 0.1740 0.9708 0.069 Uiso 1 1 calc R
H14C H 0.2361 0.2353 0.8386 0.069 Uiso 1 1 calc R
C20 C 0.21205(10) 0.3850(4) 0.5790(7) 0.0487(12) Uani 1 1 d .
H20A H 0.2171 0.4381 0.4951 0.073 Uiso 1 1 calc R
H20B H 0.2303 0.3411 0.5982 0.073 Uiso 1 1 calc R
H20C H 0.2062 0.4172 0.6872 0.073 Uiso 1 1 calc R
C11 C 0.03316(8) 0.3760(3) 0.4214(6) 0.0285(9) Uani 1 1 d .
H11A H 0.0390 0.3803 0.5431 0.043 Uiso 1 1 calc R
H11B H 0.0170 0.3238 0.4053 0.043 Uiso 1 1 calc R
H11C H 0.0251 0.4425 0.3824 0.043 Uiso 1 1 calc R
C19 C 0.18472(9) 0.3201(3) 0.5107(6) 0.0333(9) Uani 1 1 d .
H19 H 0.1664 0.3671 0.4968 0.040 Uiso 1 1 calc R
C12 C 0.05357(9) 0.3404(3) 0.1238(5) 0.0272(8) Uani 1 1 d .
H12A H 0.0722 0.3227 0.0590 0.041 Uiso 1 1 calc R
H12B H 0.0455 0.4068 0.0844 0.041 Uiso 1 1 calc R
H12C H 0.0376 0.2877 0.1057 0.041 Uiso 1 1 calc R
C18 C 0.13856(14) 0.3721(4) 0.8397(8) 0.0649(16) Uani 1 1 d .
H18A H 0.1309 0.3962 0.9504 0.097 Uiso 1 1 calc R
H18B H 0.1208 0.3609 0.7611 0.097 Uiso 1 1 calc R
H18C H 0.1525 0.4237 0.7913 0.097 Uiso 1 1 calc R
C21 C 0.19198(12) 0.2781(4) 0.3319(6) 0.0550(13) Uani 1 1 d .
H21A H 0.1979 0.3347 0.2566 0.083 Uiso 1 1 calc R
H21B H 0.1734 0.2437 0.2843 0.083 Uiso 1 1 calc R
H21C H 0.2093 0.2291 0.3408 0.083 Uiso 1 1 calc R
C17 C 0.13707(10) 0.1960(3) 0.9620(6) 0.0402(11) Uani 1 1 d .
H17A H 0.1287 0.2279 1.0653 0.060 Uiso 1 1 calc R
H17B H 0.1504 0.1380 0.9948 0.060 Uiso 1 1 calc R
H17C H 0.1198 0.1716 0.8892 0.060 Uiso 1 1 calc R
C16 C 0.15601(10) 0.2736(3) 0.8647(6) 0.0385(10) Uani 1 1 d .
H16 H 0.1743 0.2905 0.9407 0.046 Uiso 1 1 calc R

loop_
_atom_site_aniso_label
_atom_site_aniso_U_11
_atom_site_aniso_U_22
_atom_site_aniso_U_33
_atom_site_aniso_U_23
_atom_site_aniso_U_13
_atom_site_aniso_U_12
Ni 0.0136(3) 0.0109(3) 0.0214(4) 0.000 -0.0025(2) 0.000
Si 0.0173(5) 0.0292(5) 0.0271(6) -0.0046(4) -0.0002(4) -0.0051(4)
O1 0.0151(11) 0.0128(11) 0.0290(14) -0.0003(10) -0.0043(10) -0.0007(9)
N 0.0165(14) 0.0140(13) 0.0216(16) 0.0001(12) -0.0010(11) 0.0000(11)
C8 0.0150(16) 0.0177(16) 0.0209(18) -0.0017(14) -0.0021(13) -0.0010(13)
O2 0.0178(13) 0.0258(13) 0.0500(19) -0.0083(13) -0.0137(12) -0.0001(10)
C3 0.0148(15) 0.0177(15) 0.0247(19) -0.0009(15) -0.0013(13) -0.0023(13)
C4 0.0190(17) 0.0200(16) 0.033(2) -0.0025(16) -0.0062(15) 0.0044(15)
C2 0.0169(16) 0.0171(17) 0.026(2) 0.0015(14) -0.0013(14) 0.0019(13)
C5 0.0154(17) 0.0243(18) 0.030(2) -0.0050(16) -0.0071(15) -0.0005(14)
C7 0.0161(16) 0.0192(16) 0.0213(18) -0.0054(14) 0.0011(13) -0.0012(13)
C9 0.0214(18) 0.0170(16) 0.030(2) -0.0009(15) -0.0010(15) -0.0025(14)
C6 0.0198(17) 0.0185(17) 0.030(2) -0.0043(15) -0.0014(15) -0.0044(14)
C1 0.0226(18) 0.0100(15) 0.029(2) 0.0014(14) -0.0019(15) -0.0015(13)
C10 0.0285(19) 0.0187(18) 0.040(2) -0.0019(16) -0.0047(17) -0.0043(15)
C15 0.036(2) 0.040(2) 0.034(2) -0.0012(19) -0.0114(19) 0.0068(19)
C13 0.0188(18) 0.048(2) 0.023(2) -0.0021(18) -0.0033(15) -0.0030(17)
C14 0.035(2) 0.058(3) 0.044(3) -0.001(2) -0.014(2) -0.006(2)
C20 0.032(2) 0.051(3) 0.062(3) 0.010(2) -0.003(2) -0.015(2)
C11 0.0257(19) 0.0176(17) 0.042(2) -0.0033(17) 0.0028(17) 0.0021(15)
C19 0.026(2) 0.036(2) 0.037(2) 0.0010(19) -0.0014(17) -0.0069(17)
C12 0.0278(19) 0.0236(18) 0.030(2) 0.0057(16) -0.0056(16) -0.0047(15)
C18 0.085(4) 0.046(3) 0.064(4) 0.005(3) 0.029(3) 0.024(3)
C21 0.065(3) 0.068(3) 0.032(3) 0.003(2) 0.010(2) -0.010(3)
C17 0.033(2) 0.044(2) 0.044(3) 0.001(2) 0.010(2) 0.0037(19)
C16 0.039(2) 0.035(2) 0.042(3) -0.009(2) 0.011(2) -0.0051(19)

loop_
_atom_type_symbol
_atom_type_description
_atom_type_scat_dispersion_real
_atom_type_scat_dispersion_imag
_atom_type_scat_source
C C 0.0033 0.0016 'International Tables Vol C Tables 4.2.6.8 and 6.1.1.4'
H H 0.0000 0.0000 'International Tables Vol C Tables 4.2.6.8 and 6.1.1.4'
N N 0.0061 0.0033 'International Tables Vol C Tables 4.2.6.8 and 6.1.1.4'
O O 0.0106 0.0060 'International Tables Vol C Tables 4.2.6.8 and 6.1.1.4'
Si Si 0.0817 0.0704 'International Tables Vol C Tables 4.2.6.8 and 6.1.1.4'
Ni Ni 0.3393 1.1124 'International Tables Vol C Tables 4.2.6.8 and 6.1.1.4'

loop_
_geom_angle_atom_site_label_1
_geom_angle_atom_site_label_2
_geom_angle_atom_site_label_3
_geom_angle
_geom_angle_site_symmetry_1
_geom_angle_site_symmetry_3
N Ni N 87.02(16) 2 .
N Ni O1 173.26(12) 2 .
N Ni O1 94.30(10) . .
N Ni O1 94.30(10) 2 2
N Ni O1 173.26(12) . 2
O1 Ni O1 85.16(13) . 2
O2 Si C13 102.25(15) . .
O2 Si C16 111.17(17) . .
C13 Si C16 111.2(2) . .
O2 Si C19 110.46(16) . .
C13 Si C19 110.92(18) . .
C16 Si C19 110.55(19) . .
C8 O1 Ni 128.8(2) . .
C2 N C1 118.7(3) . .
C2 N Ni 127.1(2) . .
C1 N Ni 113.70(19) . .
O1 C8 C3 122.4(3) . .
O1 C8 C7 118.6(3) . .
C3 C8 C7 119.0(3) . .
C5 O2 Si 136.2(2) . .
C8 C3 C4 120.4(3) . .
C8 C3 C2 122.0(3) . .
C4 C3 C2 117.6(3) . .
C5 C4 C3 120.3(3) . .
N C2 C3 125.0(3) . .
C4 C5 O2 119.0(3) . .
C4 C5 C6 119.4(3) . .
O2 C5 C6 121.5(3) . .
C6 C7 C8 117.9(3) . .
C6 C7 C9 120.8(3) . .
C8 C7 C9 121.3(3) . .
C7 C9 C10 112.3(3) . .
C7 C9 C12 109.7(3) . .
C10 C9 C12 107.2(3) . .
C7 C9 C11 109.5(3) . .
C10 C9 C11 107.5(3) . .
C12 C9 C11 110.5(3) . .
C7 C6 C5 122.9(3) . .
N C1 C1 107.2(2) . 2
C15 C13 C14 108.8(3) . .
C15 C13 Si 114.2(3) . .
C14 C13 Si 113.5(3) . .
C20 C19 C21 110.4(4) . .
C20 C19 Si 112.9(3) . .
C21 C19 Si 112.4(3) . .
C18 C16 C17 111.7(4) . .
C18 C16 Si 115.5(4) . .
C17 C16 Si 111.4(3) . .

loop_
_geom_bond_atom_site_label_1
_geom_bond_atom_site_label_2
_geom_bond_distance
_geom_bond_site_symmetry_2
Ni N 1.839(3) 2
Ni N 1.839(3) .
Ni O1 1.846(2) .
Ni O1 1.846(2) 2
Si O2 1.652(2) .
Si C13 1.883(4) .
Si C16 1.887(4) .
Si C19 1.888(4) .
O1 C8 1.325(4) .
N C2 1.298(4) .
N C1 1.482(4) .
C8 C3 1.407(5) .
C8 C7 1.431(4) .
O2 C5 1.384(4) .
C3 C4 1.419(4) .
C3 C2 1.432(4) .
C4 C5 1.359(5) .
C5 C6 1.402(5) .
C7 C6 1.386(5) .
C7 C9 1.533(5) .
C9 C10 1.537(4) .
C9 C12 1.543(5) .
C9 C11 1.545(5) .
C1 C1 1.509(6) 2
C15 C13 1.534(6) .
C13 C14 1.544(5) .
C20 C19 1.533(5) .
C19 C21 1.535(6) .
C18 C16 1.499(6) .
C17 C16 1.511(6) .

loop_
_geom_torsion_atom_site_label_1
_geom_torsion_atom_site_label_2
_geom_torsion_atom_site_label_3
_geom_torsion_atom_site_label_4
_geom_torsion
_geom_torsion_site_symmetry_1
_geom_torsion_site_symmetry_4
N Ni O1 C8 -98.9(9) 2 .
N Ni O1 C8 2.2(3) . .
O1 Ni O1 C8 175.5(3) 2 .
N Ni N C2 177.5(4) 2 .
O1 Ni N C2 4.1(3) . .
O1 Ni N C2 -81.1(10) 2 .
N Ni N C1 -10.83(18) 2 .
O1 Ni N C1 175.8(2) . .
O1 Ni N C1 90.6(9) 2 .
Ni O1 C8 C3 -6.0(5) . .
Ni O1 C8 C7 174.1(2) . .
C13 Si O2 C5 175.6(4) . .
C16 Si O2 C5 56.9(4) . .
C19 Si O2 C5 -66.3(4) . .
O1 C8 C3 C4 -177.4(3) . .
C7 C8 C3 C4 2.6(5) . .
O1 C8 C3 C2 3.8(6) . .
C7 C8 C3 C2 -176.3(3) . .
C8 C3 C4 C5 -2.5(6) . .
C2 C3 C4 C5 176.5(4) . .
C1 N C2 C3 -178.1(3) . .
Ni N C2 C3 -6.8(5) . .
C8 C3 C2 N 2.7(6) . .
C4 C3 C2 N -176.2(4) . .
C3 C4 C5 O2 -176.4(3) . .
C3 C4 C5 C6 0.5(6) . .
Si O2 C5 C4 -156.6(3) . .
Si O2 C5 C6 26.6(6) . .
O1 C8 C7 C6 179.1(3) . .
C3 C8 C7 C6 -0.8(5) . .
O1 C8 C7 C9 -1.7(5) . .
C3 C8 C7 C9 178.3(3) . .
C6 C7 C9 C10 1.0(5) . .
C8 C7 C9 C10 -178.1(3) . .
C6 C7 C9 C12 120.1(4) . .
C8 C7 C9 C12 -59.0(4) . .
C6 C7 C9 C11 -118.4(4) . .
C8 C7 C9 C11 62.5(4) . .
C8 C7 C6 C5 -1.1(6) . .
C9 C7 C6 C5 179.7(3) . .
C4 C5 C6 C7 1.3(6) . .
O2 C5 C6 C7 178.1(3) . .
C2 N C1 C1 -158.7(4) . 2
Ni N C1 C1 28.8(4) . 2
O2 Si C13 C15 -30.3(3) . .
C16 Si C13 C15 88.5(3) . .
C19 Si C13 C15 -148.0(3) . .
O2 Si C13 C14 -155.8(3) . .
C16 Si C13 C14 -37.1(4) . .
C19 Si C13 C14 86.4(3) . .
O2 Si C19 C20 -170.1(3) . .
C13 Si C19 C20 -57.4(4) . .
C16 Si C19 C20 66.4(4) . .
O2 Si C19 C21 -44.4(3) . .
C13 Si C19 C21 68.2(3) . .
C16 Si C19 C21 -167.9(3) . .
O2 Si C16 C18 -90.4(4) . .
C13 Si C16 C18 156.4(4) . .
C19 Si C16 C18 32.7(4) . .
O2 Si C16 C17 38.5(4) . .
C13 Si C16 C17 -74.8(3) . .
C19 Si C16 C17 161.5(3) . .
